data_2108960
loop_
_publ_author_name
'Pianassola, Matheus'
'Alexander, Marlena'
'Chakoumakos, Bryan'
'Koschan, Merry'
'Melcher, Charles'
'Zhuravleva, Mariya'

_publ_section_title
;
 Effects of composition and growth parameters on phase formation in
 multicomponent aluminum garnet crystals
;
_journal_issue 3
_journal_name_full 'Acta Crystallographica Section B'
_journal_page_first
;
;
_journal_paper_doi 10.1107/S2052520622002967
_journal_volume 78
_journal_year 2022
_chemical_formula_sum 'Al5 Dy0.75 Gd0.75 Ho0.75 O12 Tb0.75'
_chemical_formula_weight 809.61
_chemical_name_common 'RE Garnet'
_space_group_IT_number 230
_space_group_name_Hall '-I 4bd 2c 3'
_space_group_name_H-M_alt 'I a -3 d'
_symmetry_cell_setting cubic
_symmetry_space_group_name_H-M 'I a -3 d'
_atom_sites_solution_primary direct
_atom_sites_solution_secondary difmap
_audit_creation_method SHELXL-97
_cell_angle_alpha 90.00
_cell_angle_beta 90.00
_cell_angle_gamma 90.00
_cell_formula_units_Z 8
_cell_length_a 12.08917(15)
_cell_length_b 12.08917(15)
_cell_length_c 12.08917(15)
_cell_measurement_reflns_used 1162
_cell_measurement_temperature 270(1)
_cell_measurement_theta_max 31.2510
_cell_measurement_theta_min 3.3590
_cell_volume 1766.81(4)
_computing_structure_refinement 'SHELXL-97 (Sheldrick, 1997)'
_diffrn_ambient_environment air
_diffrn_ambient_temperature 270(1)
_diffrn_detector 'Hybrid Pixel Array Detector'
_diffrn_measured_fraction_theta_full 0.987
_diffrn_measured_fraction_theta_max 0.987
_diffrn_measurement_device_type 'XtaLAB AFC12 (RCD3): Kappa single'
_diffrn_measurement_method '\w scans'
_diffrn_radiation_monochromator graphite
_diffrn_radiation_probe x-ray
_diffrn_radiation_source 'fine-focus sealed tube'
_diffrn_radiation_type MoK\a
_diffrn_radiation_wavelength 0.71073
_diffrn_reflns_av_R_equivalents 0.0170
_diffrn_reflns_av_sigmaI/netI 0.0109
_diffrn_reflns_limit_h_max 17
_diffrn_reflns_limit_h_min -7
_diffrn_reflns_limit_k_max 9
_diffrn_reflns_limit_k_min -17
_diffrn_reflns_limit_l_max 17
_diffrn_reflns_limit_l_min -14
_diffrn_reflns_number 1832
_diffrn_reflns_theta_full 30.49
_diffrn_reflns_theta_max 30.49
_diffrn_reflns_theta_min 4.13
_exptl_absorpt_coefficient_mu 25.01
_exptl_absorpt_correction_T_max 1.00
_exptl_absorpt_correction_T_min 0.41594
_exptl_absorpt_correction_type multi-scan
_exptl_absorpt_process_details
;
CrysAlisPro 1.171.41.95a (Rigaku Oxford Diffraction, 2021)
Empirical absorption correction using spherical harmonics,
implemented in SCALE3 ABSPACK scaling algorithm.
;
_exptl_crystal_colour yellow
_exptl_crystal_density_diffrn 6.087
_exptl_crystal_density_method 'not measured'
_exptl_crystal_description plate
_exptl_crystal_F_000 2860
_exptl_crystal_size_max 0.2
_exptl_crystal_size_mid 0.1
_exptl_crystal_size_min 0.06
_refine_diff_density_max 0.475
_refine_diff_density_min -0.459
_refine_diff_density_rms 0.124
_refine_ls_extinction_coef 0.000283(19)
_refine_ls_extinction_expression Fc^*^=kFc[1+0.001xFc^2^\l^3^/sin(2\q)]^-1/4^
_refine_ls_extinction_method SHELXL
_refine_ls_goodness_of_fit_ref 1.359
_refine_ls_matrix_type full
_refine_ls_number_parameters 18
_refine_ls_number_reflns 229
_refine_ls_number_restraints 0
_refine_ls_restrained_S_all 1.359
_refine_ls_R_factor_all 0.0146
_refine_ls_R_factor_gt 0.0137
_refine_ls_shift/su_max 0.000
_refine_ls_shift/su_mean 0.000
_refine_ls_structure_factor_coef Fsqd
_refine_ls_weighting_details 'calc w=1/[\s^2^(Fo^2^)+(0.0083P)^2^+7.4051P] where P=(Fo^2^+2Fc^2^)/3'
_refine_ls_weighting_scheme calc
_refine_ls_wR_factor_gt 0.0285
_refine_ls_wR_factor_ref 0.0288
_reflns_number_gt 225
_reflns_number_total 229
_reflns_threshold_expression >2sigma(I)
_cod_data_source_file tq5001sup1.cif
_cod_data_source_block I
_cod_original_formula_sum 'Ho0.75 Dy0.75 Tb0.75 Gd0.75 Al5 O12'
_cod_database_code 2108960

loop_
_symmetry_equiv_pos_as_xyz
'x, y, z'
'x, -y, -z+1/2'
'-x+1/2, -y, z+1/2'
'-x+1/2, y, -z'
'-y+1/4, x+3/4, z+1/4'
'y+1/4, x+3/4, -z+3/4'
'y+1/4, -x+1/4, z+3/4'
'-y+1/4, -x+1/4, -z+1/4'
'y, z, x'
'-y+1/2, -z, x+1/2'
'y, -z, -x+1/2'
'-y+1/2, z, -x'
'-z+1/4, y+3/4, x+1/4'
'-z+1/4, -y+1/4, -x+1/4'
'z+1/4, -y+1/4, x+3/4'
'z+1/4, y+3/4, -x+3/4'
'z, x, y'
'-z, x+1/2, -y+1/2'
'-z, -x+1/2, y'
'z, -x, -y+1/2'
'-x+1/4, -z+1/4, -y+1/4'
'-x+1/4, z+3/4, y+1/4'
'x+3/4, -z+3/4, y+1/4'
'x+1/4, z+3/4, -y+3/4'
'x+1/2, y+1/2, z+1/2'
'x+1/2, -y+1/2, -z+1'
'-x+1, -y+1/2, z+1'
'-x+1, y+1/2, -z+1/2'
'-y+3/4, x+5/4, z+3/4'
'y+3/4, x+5/4, -z+5/4'
'y+3/4, -x+3/4, z+5/4'
'-y+3/4, -x+3/4, -z+3/4'
'y+1/2, z+1/2, x+1/2'
'-y+1, -z+1/2, x+1'
'y+1/2, -z+1/2, -x+1'
'-y+1, z+1/2, -x+1/2'
'-z+3/4, y+5/4, x+3/4'
'-z+3/4, -y+3/4, -x+3/4'
'z+3/4, -y+3/4, x+5/4'
'z+3/4, y+5/4, -x+5/4'
'z+1/2, x+1/2, y+1/2'
'-z+1/2, x+1, -y+1'
'-z+1/2, -x+1, y+1/2'
'z+1/2, -x+1/2, -y+1'
'-x+3/4, -z+3/4, -y+3/4'
'-x+3/4, z+5/4, y+3/4'
'x+5/4, -z+5/4, y+3/4'
'x+3/4, z+5/4, -y+5/4'
'-x, -y, -z'
'-x, y, z-1/2'
'x-1/2, y, -z-1/2'
'x-1/2, -y, z'
'y-1/4, -x-3/4, -z-1/4'
'-y-1/4, -x-3/4, z-3/4'
'-y-1/4, x-1/4, -z-3/4'
'y-1/4, x-1/4, z-1/4'
'-y, -z, -x'
'y-1/2, z, -x-1/2'
'-y, z, x-1/2'
'y-1/2, -z, x'
'z-1/4, -y-3/4, -x-1/4'
'z-1/4, y-1/4, x-1/4'
'-z-1/4, y-1/4, -x-3/4'
'-z-1/4, -y-3/4, x-3/4'
'-z, -x, -y'
'z, -x-1/2, y-1/2'
'z, x-1/2, -y'
'-z, x, y-1/2'
'x-1/4, z-1/4, y-1/4'
'x-1/4, -z-3/4, -y-1/4'
'-x-3/4, z-3/4, -y-1/4'
'-x-1/4, -z-3/4, y-3/4'
'-x+1/2, -y+1/2, -z+1/2'
'-x+1/2, y+1/2, z'
'x, y+1/2, -z'
'x, -y+1/2, z+1/2'
'y+1/4, -x-1/4, -z+1/4'
'-y+1/4, -x-1/4, z-1/4'
'-y+1/4, x+1/4, -z-1/4'
'y+1/4, x+1/4, z+1/4'
'-y+1/2, -z+1/2, -x+1/2'
'y, z+1/2, -x'
'-y+1/2, z+1/2, x'
'y, -z+1/2, x+1/2'
'z+1/4, -y-1/4, -x+1/4'
'z+1/4, y+1/4, x+1/4'
'-z+1/4, y+1/4, -x-1/4'
'-z+1/4, -y-1/4, x-1/4'
'-z+1/2, -x+1/2, -y+1/2'
'z+1/2, -x, y'
'z+1/2, x, -y+1/2'
'-z+1/2, x+1/2, y'
'x+1/4, z+1/4, y+1/4'
'x+1/4, -z-1/4, -y+1/4'
'-x-1/4, z-1/4, -y+1/4'
'-x+1/4, -z-1/4, y-1/4'

loop_
_atom_site_label
_atom_site_type_symbol
_atom_site_fract_x
_atom_site_fract_y
_atom_site_fract_z
_atom_site_U_iso_or_equiv
_atom_site_adp_type
_atom_site_occupancy
_atom_site_symmetry_multiplicity
_atom_site_calc_flag
_atom_site_refinement_flags
_atom_site_disorder_assembly
_atom_site_disorder_group
Ho Ho 0.1250 0.0000 0.2500 0.00379(11) Uani 0.25 4 d SP . .
Dy Dy 0.1250 0.0000 0.2500 0.00379(11) Uani 0.25 4 d SP . .
Tb Tb 0.1250 0.0000 0.2500 0.00379(11) Uani 0.25 4 d SP . .
Gd Gd 0.1250 0.0000 0.2500 0.00379(11) Uani 0.25 4 d SP . .
Al1 Al 0.3750 0.0000 0.2500 0.0033(4) Uani 1 4 d S . .
Al2 Al 0.0000 0.0000 0.0000 0.0037(4) Uani 1 6 d S . .
O O 0.10109(18) 0.19985(18) 0.28095(18) 0.0037(4) Uani 1 1 d . . .

loop_
_atom_site_aniso_label
_atom_site_aniso_U_11
_atom_site_aniso_U_22
_atom_site_aniso_U_33
_atom_site_aniso_U_23
_atom_site_aniso_U_13
_atom_site_aniso_U_12
Ho 0.00273(15) 0.00432(12) 0.00432(12) 0.00067(10) 0.000 0.000
Dy 0.00273(15) 0.00432(12) 0.00432(12) 0.00067(10) 0.000 0.000
Tb 0.00273(15) 0.00432(12) 0.00432(12) 0.00067(10) 0.000 0.000
Gd 0.00273(15) 0.00432(12) 0.00432(12) 0.00067(10) 0.000 0.000
Al1 0.0021(8) 0.0038(5) 0.0038(5) 0.000 0.000 0.000
Al2 0.0037(4) 0.0037(4) 0.0037(4) 0.0000(5) 0.0000(5) 0.0000(5)
O 0.0030(10) 0.0034(10) 0.0047(10) -0.0005(8) 0.0000(8) 0.0002(8)

loop_
_atom_type_symbol
_atom_type_description
_atom_type_scat_dispersion_real
_atom_type_scat_dispersion_imag
_atom_type_scat_source
Ho Ho -0.2175 4.6783 'International Tables Vol C Tables 4.2.6.8 and 6.1.1.4'
Dy Dy -0.1892 4.4098 'International Tables Vol C Tables 4.2.6.8 and 6.1.1.4'
Tb Tb -0.1723 4.1537 'International Tables Vol C Tables 4.2.6.8 and 6.1.1.4'
Gd Gd -0.1653 3.9035 'International Tables Vol C Tables 4.2.6.8 and 6.1.1.4'
Al Al 0.0645 0.0514 'International Tables Vol C Tables 4.2.6.8 and 6.1.1.4'
O O 0.0106 0.0060 'International Tables Vol C Tables 4.2.6.8 and 6.1.1.4'

loop_
_geom_angle_atom_site_label_1
_geom_angle_atom_site_label_2
_geom_angle_atom_site_label_3
_geom_angle
_geom_angle_site_symmetry_1
_geom_angle_site_symmetry_3
_geom_angle_publ_flag
O Ho O 71.78(11) 20 17 ?
O Ho O 158.43(11) 20 14 ?
O Ho O 112.50(11) 17 14 ?
O Ho O 112.50(11) 20 13_545 ?
O Ho O 158.43(11) 17 13_545 ?
O Ho O 71.78(11) 14 13_545 ?
O Ho O 74.28(8) 20 22_545 ?
O Ho O 94.63(6) 17 22_545 ?
O Ho O 124.81(5) 14 22_545 ?
O Ho O 67.63(10) 13_545 22_545 ?
O Ho O 67.63(10) 20 2 ?
O Ho O 124.81(5) 17 2 ?
O Ho O 94.63(6) 14 2 ?
O Ho O 74.28(8) 13_545 2 ?
O Ho O 108.19(10) 22_545 2 ?
O Ho O 124.81(5) 20 . ?
O Ho O 67.63(10) 17 . ?
O Ho O 74.28(8) 14 . ?
O Ho O 94.63(6) 13_545 . ?
O Ho O 73.47(10) 22_545 . ?
O Ho O 166.51(10) 2 . ?
O Ho O 94.63(6) 20 21 ?
O Ho O 74.28(8) 17 21 ?
O Ho O 67.63(10) 14 21 ?
O Ho O 124.81(5) 13_545 21 ?
O Ho O 166.51(10) 22_545 21 ?
O Ho O 73.47(10) 2 21 ?
O Ho O 108.19(10) . 21 ?
O Ho Al1 35.89(5) 20 . ?
O Ho Al1 35.89(5) 17 . ?
O Ho Al1 144.11(5) 14 . ?
O Ho Al1 144.11(5) 13_545 . ?
O Ho Al1 83.26(5) 22_545 . ?
O Ho Al1 96.74(5) 2 . ?
O Ho Al1 96.74(5) . . ?
O Ho Al1 83.26(5) 21 . ?
O Ho Al1 144.11(5) 20 51_556 ?
O Ho Al1 144.11(5) 17 51_556 ?
O Ho Al1 35.89(5) 14 51_556 ?
O Ho Al1 35.89(5) 13_545 51_556 ?
O Ho Al1 96.74(5) 22_545 51_556 ?
O Ho Al1 83.26(5) 2 51_556 ?
O Ho Al1 83.26(5) . 51_556 ?
O Ho Al1 96.74(5) 21 51_556 ?
Al1 Ho Al1 180.0 . 51_556 ?
O Ho Al2 126.54(5) 20 . ?
O Ho Al2 97.43(5) 17 . ?
O Ho Al2 33.69(5) 14 . ?
O Ho Al2 96.17(5) 13_545 . ?
O Ho Al2 158.48(5) 22_545 . ?
O Ho Al2 79.14(5) 2 . ?
O Ho Al2 94.79(5) . . ?
O Ho Al2 34.38(5) 21 . ?
Al1 Ho Al2 116.6 . . ?
Al1 Ho Al2 63.4 51_556 . ?
O Ho Al2 96.17(5) 20 8 ?
O Ho Al2 33.69(5) 17 8 ?
O Ho Al2 97.43(5) 14 8 ?
O Ho Al2 126.54(5) 13_545 8 ?
O Ho Al2 79.14(5) 22_545 8 ?
O Ho Al2 158.48(5) 2 8 ?
O Ho Al2 34.38(5) . 8 ?
O Ho Al2 94.79(5) 21 8 ?
Al1 Ho Al2 63.4 . 8 ?
Al1 Ho Al2 116.6 51_556 8 ?
Al2 Ho Al2 101.5 . 8 ?
O Dy O 71.78(11) 20 17 ?
O Dy O 158.43(11) 20 14 ?
O Dy O 112.50(11) 17 14 ?
O Dy O 112.50(11) 20 13_545 ?
O Dy O 158.43(11) 17 13_545 ?
O Dy O 71.78(11) 14 13_545 ?
O Dy O 74.28(8) 20 22_545 ?
O Dy O 94.63(6) 17 22_545 ?
O Dy O 124.81(5) 14 22_545 ?
O Dy O 67.63(10) 13_545 22_545 ?
O Dy O 67.63(10) 20 2 ?
O Dy O 124.81(5) 17 2 ?
O Dy O 94.63(6) 14 2 ?
O Dy O 74.28(8) 13_545 2 ?
O Dy O 108.19(10) 22_545 2 ?
O Dy O 124.81(5) 20 . ?
O Dy O 67.63(10) 17 . ?
O Dy O 74.28(8) 14 . ?
O Dy O 94.63(6) 13_545 . ?
O Dy O 73.47(10) 22_545 . ?
O Dy O 166.51(10) 2 . ?
O Dy O 94.63(6) 20 21 ?
O Dy O 74.28(8) 17 21 ?
O Dy O 67.63(10) 14 21 ?
O Dy O 124.81(5) 13_545 21 ?
O Dy O 166.51(10) 22_545 21 ?
O Dy O 73.47(10) 2 21 ?
O Dy O 108.19(10) . 21 ?
O Dy Al1 35.89(5) 20 . ?
O Dy Al1 35.89(5) 17 . ?
O Dy Al1 144.11(5) 14 . ?
O Dy Al1 144.11(5) 13_545 . ?
O Dy Al1 83.26(5) 22_545 . ?
O Dy Al1 96.74(5) 2 . ?
O Dy Al1 96.74(5) . . ?
O Dy Al1 83.26(5) 21 . ?
O Dy Al1 144.11(5) 20 51_556 ?
O Dy Al1 144.11(5) 17 51_556 ?
O Dy Al1 35.89(5) 14 51_556 ?
O Dy Al1 35.89(5) 13_545 51_556 ?
O Dy Al1 96.74(5) 22_545 51_556 ?
O Dy Al1 83.26(5) 2 51_556 ?
O Dy Al1 83.26(5) . 51_556 ?
O Dy Al1 96.74(5) 21 51_556 ?
Al1 Dy Al1 180.0 . 51_556 ?
O Dy Al2 126.54(5) 20 . ?
O Dy Al2 97.43(5) 17 . ?
O Dy Al2 33.69(5) 14 . ?
O Dy Al2 96.17(5) 13_545 . ?
O Dy Al2 158.48(5) 22_545 . ?
O Dy Al2 79.14(5) 2 . ?
O Dy Al2 94.79(5) . . ?
O Dy Al2 34.38(5) 21 . ?
Al1 Dy Al2 116.6 . . ?
Al1 Dy Al2 63.4 51_556 . ?
O Dy Al2 96.17(5) 20 8 ?
O Dy Al2 33.69(5) 17 8 ?
O Dy Al2 97.43(5) 14 8 ?
O Dy Al2 126.54(5) 13_545 8 ?
O Dy Al2 79.14(5) 22_545 8 ?
O Dy Al2 158.48(5) 2 8 ?
O Dy Al2 34.38(5) . 8 ?
O Dy Al2 94.79(5) 21 8 ?
Al1 Dy Al2 63.4 . 8 ?
Al1 Dy Al2 116.6 51_556 8 ?
Al2 Dy Al2 101.5 . 8 ?
O Tb O 71.78(11) 20 17 ?
O Tb O 158.43(11) 20 14 ?
O Tb O 112.50(11) 17 14 ?
O Tb O 112.50(11) 20 13_545 ?
O Tb O 158.43(11) 17 13_545 ?
O Tb O 71.78(11) 14 13_545 ?
O Tb O 74.28(8) 20 22_545 ?
O Tb O 94.63(6) 17 22_545 ?
O Tb O 124.81(5) 14 22_545 ?
O Tb O 67.63(10) 13_545 22_545 ?
O Tb O 67.63(10) 20 2 ?
O Tb O 124.81(5) 17 2 ?
O Tb O 94.63(6) 14 2 ?
O Tb O 74.28(8) 13_545 2 ?
O Tb O 108.19(10) 22_545 2 ?
O Tb O 124.81(5) 20 . ?
O Tb O 67.63(10) 17 . ?
O Tb O 74.28(8) 14 . ?
O Tb O 94.63(6) 13_545 . ?
O Tb O 73.47(10) 22_545 . ?
O Tb O 166.51(10) 2 . ?
O Tb O 94.63(6) 20 21 ?
O Tb O 74.28(8) 17 21 ?
O Tb O 67.63(10) 14 21 ?
O Tb O 124.81(5) 13_545 21 ?
O Tb O 166.51(10) 22_545 21 ?
O Tb O 73.47(10) 2 21 ?
O Tb O 108.19(10) . 21 ?
O Tb Al1 35.89(5) 20 . ?
O Tb Al1 35.89(5) 17 . ?
O Tb Al1 144.11(5) 14 . ?
O Tb Al1 144.11(5) 13_545 . ?
O Tb Al1 83.26(5) 22_545 . ?
O Tb Al1 96.74(5) 2 . ?
O Tb Al1 96.74(5) . . ?
O Tb Al1 83.26(5) 21 . ?
O Tb Al1 144.11(5) 20 51_556 ?
O Tb Al1 144.11(5) 17 51_556 ?
O Tb Al1 35.89(5) 14 51_556 ?
O Tb Al1 35.89(5) 13_545 51_556 ?
O Tb Al1 96.74(5) 22_545 51_556 ?
O Tb Al1 83.26(5) 2 51_556 ?
O Tb Al1 83.26(5) . 51_556 ?
O Tb Al1 96.74(5) 21 51_556 ?
Al1 Tb Al1 180.0 . 51_556 ?
O Tb Al2 126.54(5) 20 . ?
O Tb Al2 97.43(5) 17 . ?
O Tb Al2 33.69(5) 14 . ?
O Tb Al2 96.17(5) 13_545 . ?
O Tb Al2 158.48(5) 22_545 . ?
O Tb Al2 79.14(5) 2 . ?
O Tb Al2 94.79(5) . . ?
O Tb Al2 34.38(5) 21 . ?
Al1 Tb Al2 116.6 . . ?
Al1 Tb Al2 63.4 51_556 . ?
O Tb Al2 96.17(5) 20 8 ?
O Tb Al2 33.69(5) 17 8 ?
O Tb Al2 97.43(5) 14 8 ?
O Tb Al2 126.54(5) 13_545 8 ?
O Tb Al2 79.14(5) 22_545 8 ?
O Tb Al2 158.48(5) 2 8 ?
O Tb Al2 34.38(5) . 8 ?
O Tb Al2 94.79(5) 21 8 ?
Al1 Tb Al2 63.4 . 8 ?
Al1 Tb Al2 116.6 51_556 8 ?
Al2 Tb Al2 101.5 . 8 ?
O Gd O 71.78(11) 20 17 ?
O Gd O 158.43(11) 20 14 ?
O Gd O 112.50(11) 17 14 ?
O Gd O 112.50(11) 20 13_545 ?
O Gd O 158.43(11) 17 13_545 ?
O Gd O 71.78(11) 14 13_545 ?
O Gd O 74.28(8) 20 22_545 ?
O Gd O 94.63(6) 17 22_545 ?
O Gd O 124.81(5) 14 22_545 ?
O Gd O 67.63(10) 13_545 22_545 ?
O Gd O 67.63(10) 20 2 ?
O Gd O 124.81(5) 17 2 ?
O Gd O 94.63(6) 14 2 ?
O Gd O 74.28(8) 13_545 2 ?
O Gd O 108.19(10) 22_545 2 ?
O Gd O 124.81(5) 20 . ?
O Gd O 67.63(10) 17 . ?
O Gd O 74.28(8) 14 . ?
O Gd O 94.63(6) 13_545 . ?
O Gd O 73.47(10) 22_545 . ?
O Gd O 166.51(10) 2 . ?
O Gd O 94.63(6) 20 21 ?
O Gd O 74.28(8) 17 21 ?
O Gd O 67.63(10) 14 21 ?
O Gd O 124.81(5) 13_545 21 ?
O Gd O 166.51(10) 22_545 21 ?
O Gd O 73.47(10) 2 21 ?
O Gd O 108.19(10) . 21 ?
O Gd Al1 35.89(5) 20 . ?
O Gd Al1 35.89(5) 17 . ?
O Gd Al1 144.11(5) 14 . ?
O Gd Al1 144.11(5) 13_545 . ?
O Gd Al1 83.26(5) 22_545 . ?
O Gd Al1 96.74(5) 2 . ?
O Gd Al1 96.74(5) . . ?
O Gd Al1 83.26(5) 21 . ?
O Gd Al1 144.11(5) 20 51_556 ?
O Gd Al1 144.11(5) 17 51_556 ?
O Gd Al1 35.89(5) 14 51_556 ?
O Gd Al1 35.89(5) 13_545 51_556 ?
O Gd Al1 96.74(5) 22_545 51_556 ?
O Gd Al1 83.26(5) 2 51_556 ?
O Gd Al1 83.26(5) . 51_556 ?
O Gd Al1 96.74(5) 21 51_556 ?
Al1 Gd Al1 180.0 . 51_556 ?
O Gd Al2 126.54(5) 20 . ?
O Gd Al2 97.43(5) 17 . ?
O Gd Al2 33.69(5) 14 . ?
O Gd Al2 96.17(5) 13_545 . ?
O Gd Al2 158.48(5) 22_545 . ?
O Gd Al2 79.14(5) 2 . ?
O Gd Al2 94.79(5) . . ?
O Gd Al2 34.38(5) 21 . ?
Al1 Gd Al2 116.6 . . ?
Al1 Gd Al2 63.4 51_556 . ?
O Gd Al2 96.17(5) 20 8 ?
O Gd Al2 33.69(5) 17 8 ?
O Gd Al2 97.43(5) 14 8 ?
O Gd Al2 126.54(5) 13_545 8 ?
O Gd Al2 79.14(5) 22_545 8 ?
O Gd Al2 158.48(5) 2 8 ?
O Gd Al2 34.38(5) . 8 ?
O Gd Al2 94.79(5) 21 8 ?
Al1 Gd Al2 63.4 . 8 ?
Al1 Gd Al2 116.6 51_556 8 ?
Al2 Gd Al2 101.5 . 8 ?
O Al1 O 114.20(7) 64_666 20 ?
O Al1 O 100.38(14) 64_666 63_656 ?
O Al1 O 114.20(7) 20 63_656 ?
O Al1 O 114.20(7) 64_666 17 ?
O Al1 O 100.38(14) 20 17 ?
O Al1 O 114.20(7) 63_656 17 ?
O Al1 Dy 129.81(7) 64_666 . ?
O Al1 Dy 50.19(7) 20 . ?
O Al1 Dy 129.81(7) 63_656 . ?
O Al1 Dy 50.19(7) 17 . ?
O Al1 Ho 50.19(7) 64_666 51_656 ?
O Al1 Ho 129.81(7) 20 51_656 ?
O Al1 Ho 50.19(7) 63_656 51_656 ?
O Al1 Ho 129.81(7) 17 51_656 ?
Dy Al1 Ho 180.0 . 51_656 ?
O Al1 Dy 50.19(7) 64_666 51_656 ?
O Al1 Dy 129.81(7) 20 51_656 ?
O Al1 Dy 50.19(7) 63_656 51_656 ?
O Al1 Dy 129.81(7) 17 51_656 ?
Dy Al1 Dy 180.0 . 51_656 ?
Ho Al1 Dy 0.0 51_656 51_656 ?
O Al1 Tb 50.19(7) 64_666 51_656 ?
O Al1 Tb 129.81(7) 20 51_656 ?
O Al1 Tb 50.19(7) 63_656 51_656 ?
O Al1 Tb 129.81(7) 17 51_656 ?
Dy Al1 Tb 180.0 . 51_656 ?
Ho Al1 Tb 0.0 51_656 51_656 ?
Dy Al1 Tb 0.0 51_656 51_656 ?
O Al1 Gd 50.19(7) 64_666 51_656 ?
O Al1 Gd 129.81(7) 20 51_656 ?
O Al1 Gd 50.19(7) 63_656 51_656 ?
O Al1 Gd 129.81(7) 17 51_656 ?
Dy Al1 Gd 180.0 . 51_656 ?
Ho Al1 Gd 0.0 51_656 51_656 ?
Dy Al1 Gd 0.0 51_656 51_656 ?
Tb Al1 Gd 0.0 51_656 51_656 ?
O Al1 Tb 129.81(7) 64_666 . ?
O Al1 Tb 50.19(7) 20 . ?
O Al1 Tb 129.81(7) 63_656 . ?
O Al1 Tb 50.19(7) 17 . ?
Dy Al1 Tb 0.0 . . ?
Ho Al1 Tb 180.0 51_656 . ?
Dy Al1 Tb 180.0 51_656 . ?
Tb Al1 Tb 180.0 51_656 . ?
Gd Al1 Tb 180.0 51_656 . ?
O Al1 Ho 129.81(7) 64_666 . ?
O Al1 Ho 50.19(7) 20 . ?
O Al1 Ho 129.81(7) 63_656 . ?
O Al1 Ho 50.19(7) 17 . ?
Dy Al1 Ho 0.0 . . ?
Ho Al1 Ho 180.0 51_656 . ?
Dy Al1 Ho 180.0 51_656 . ?
Tb Al1 Ho 180.0 51_656 . ?
Gd Al1 Ho 180.0 51_656 . ?
Tb Al1 Ho 0.0 . . ?
O Al1 Gd 129.81(7) 64_666 . ?
O Al1 Gd 50.19(7) 20 . ?
O Al1 Gd 129.81(7) 63_656 . ?
O Al1 Gd 50.19(7) 17 . ?
Dy Al1 Gd 0.0 . . ?
Ho Al1 Gd 180.0 51_656 . ?
Dy Al1 Gd 180.0 51_656 . ?
Tb Al1 Gd 180.0 51_656 . ?
Gd Al1 Gd 180.0 51_656 . ?
Tb Al1 Gd 0.0 . . ?
Ho Al1 Gd 0.0 . . ?
O Al2 O 87.08(9) 21 14 ?
O Al2 O 87.08(9) 21 8 ?
O Al2 O 87.08(9) 14 8 ?
O Al2 O 180.00(19) 21 69 ?
O Al2 O 92.92(9) 14 69 ?
O Al2 O 92.92(9) 8 69 ?
O Al2 O 92.92(9) 21 62 ?
O Al2 O 180.00(14) 14 62 ?
O Al2 O 92.92(9) 8 62 ?
O Al2 O 87.08(9) 69 62 ?
O Al2 O 92.92(9) 21 56 ?
O Al2 O 92.92(9) 14 56 ?
O Al2 O 180.00(14) 8 56 ?
O Al2 O 87.08(9) 69 56 ?
O Al2 O 87.08(9) 62 56 ?
O Al2 Gd 45.90(6) 21 . ?
O Al2 Gd 41.82(6) 14 . ?
O Al2 Gd 91.88(6) 8 . ?
O Al2 Gd 134.10(6) 69 . ?
O Al2 Gd 138.18(6) 62 . ?
O Al2 Gd 88.12(6) 56 . ?
O Al2 Ho 138.18(6) 21 55_556 ?
O Al2 Ho 88.12(6) 14 55_556 ?
O Al2 Ho 134.10(6) 8 55_556 ?
O Al2 Ho 41.82(6) 69 55_556 ?
O Al2 Ho 91.88(6) 62 55_556 ?
O Al2 Ho 45.90(6) 56 55_556 ?
Gd Al2 Ho 113.6 . 55_556 ?
O Al2 Ho 91.88(6) 21 9 ?
O Al2 Ho 45.90(6) 14 9 ?
O Al2 Ho 41.82(6) 8 9 ?
O Al2 Ho 88.12(6) 69 9 ?
O Al2 Ho 134.10(6) 62 9 ?
O Al2 Ho 138.18(6) 56 9 ?
Gd Al2 Ho 66.4 . 9 ?
Ho Al2 Ho 113.6 55_556 9 ?
O Al2 Ho 88.12(6) 21 57 ?
O Al2 Ho 134.10(6) 14 57 ?
O Al2 Ho 138.18(6) 8 57 ?
O Al2 Ho 91.88(6) 69 57 ?
O Al2 Ho 45.90(6) 62 57 ?
O Al2 Ho 41.82(6) 56 57 ?
Gd Al2 Ho 113.6 . 57 ?
Ho Al2 Ho 66.4 55_556 57 ?
Ho Al2 Ho 180.0 9 57 ?
O Al2 Dy 134.10(6) 21 49 ?
O Al2 Dy 138.18(6) 14 49 ?
O Al2 Dy 88.12(6) 8 49 ?
O Al2 Dy 45.90(6) 69 49 ?
O Al2 Dy 41.82(6) 62 49 ?
O Al2 Dy 91.88(6) 56 49 ?
Gd Al2 Dy 180.0 . 49 ?
Ho Al2 Dy 66.4 55_556 49 ?
Ho Al2 Dy 113.6 9 49 ?
Ho Al2 Dy 66.4 57 49 ?
O Al2 Dy 41.82(6) 21 7_554 ?
O Al2 Dy 91.88(6) 14 7_554 ?
O Al2 Dy 45.90(6) 8 7_554 ?
O Al2 Dy 138.18(6) 69 7_554 ?
O Al2 Dy 88.12(6) 62 7_554 ?
O Al2 Dy 134.10(6) 56 7_554 ?
Gd Al2 Dy 66.4 . 7_554 ?
Ho Al2 Dy 180.0 55_556 7_554 ?
Ho Al2 Dy 66.4 9 7_554 ?
Ho Al2 Dy 113.6 57 7_554 ?
Dy Al2 Dy 113.6 49 7_554 ?
Al1 O Al2 131.05(12) 9 8 ?
Al1 O Gd 93.92(9) 9 9 ?
Al2 O Gd 104.49(10) 8 9 ?
Al1 O Tb 93.92(9) 9 9 ?
Al2 O Tb 104.49(10) 8 9 ?
Gd O Tb 0.0 9 9 ?
Al1 O Dy 93.92(9) 9 9 ?
Al2 O Dy 104.49(10) 8 9 ?
Gd O Dy 0.0 9 9 ?
Tb O Dy 0.0 9 9 ?
Al1 O Ho 93.92(9) 9 9 ?
Al2 O Ho 104.49(10) 8 9 ?
Gd O Ho 0.0 9 9 ?
Tb O Ho 0.0 9 9 ?
Dy O Ho 0.0 9 9 ?
Al1 O Dy 120.87(11) 9 . ?
Al2 O Dy 99.72(9) 8 . ?
Gd O Dy 101.20(8) 9 . ?
Tb O Dy 101.20(8) 9 . ?
Dy O Dy 101.20(8) 9 . ?
Ho O Dy 101.20(8) 9 . ?
Al1 O Gd 120.87(11) 9 . ?
Al2 O Gd 99.72(9) 8 . ?
Gd O Gd 101.20(8) 9 . ?
Tb O Gd 101.20(8) 9 . ?
Dy O Gd 101.20(8) 9 . ?
Ho O Gd 101.20(8) 9 . ?
Dy O Gd 0.0 . . ?
Al1 O Tb 120.87(11) 9 . ?
Al2 O Tb 99.72(9) 8 . ?
Gd O Tb 101.20(8) 9 . ?
Tb O Tb 101.20(8) 9 . ?
Dy O Tb 101.20(8) 9 . ?
Ho O Tb 101.20(8) 9 . ?
Dy O Tb 0.0 . . ?
Gd O Tb 0.0 . . ?
Al1 O Ho 120.87(11) 9 . ?
Al2 O Ho 99.72(9) 8 . ?
Gd O Ho 101.20(8) 9 . ?
Tb O Ho 101.20(8) 9 . ?
Dy O Ho 101.20(8) 9 . ?
Ho O Ho 101.20(8) 9 . ?
Dy O Ho 0.0 . . ?
Gd O Ho 0.0 . . ?
Tb O Ho 0.0 . . ?

loop_
_geom_bond_atom_site_label_1
_geom_bond_atom_site_label_2
_geom_bond_distance
_geom_bond_site_symmetry_2
_geom_bond_publ_flag
Ho O 2.327(2) 20 ?
Ho O 2.327(2) 17 ?
Ho O 2.327(2) 14 ?
Ho O 2.327(2) 13_545 ?
Ho O 2.462(2) 22_545 ?
Ho O 2.462(2) 2 ?
Ho O 2.462(2) . ?
Ho O 2.462(2) 21 ?
Ho Al1 3.0223 . ?
Ho Al1 3.0223 51_556 ?
Ho Al2 3.3790 . ?
Ho Al2 3.3790 8 ?
Dy O 2.327(2) 20 ?
Dy O 2.327(2) 17 ?
Dy O 2.327(2) 14 ?
Dy O 2.327(2) 13_545 ?
Dy O 2.462(2) 22_545 ?
Dy O 2.462(2) 2 ?
Dy O 2.462(2) . ?
Dy O 2.462(2) 21 ?
Dy Al1 3.0223 . ?
Dy Al1 3.0223 51_556 ?
Dy Al2 3.3790 . ?
Dy Al2 3.3790 8 ?
Tb O 2.327(2) 20 ?
Tb O 2.327(2) 17 ?
Tb O 2.327(2) 14 ?
Tb O 2.327(2) 13_545 ?
Tb O 2.462(2) 22_545 ?
Tb O 2.462(2) 2 ?
Tb O 2.462(2) . ?
Tb O 2.462(2) 21 ?
Tb Al1 3.0223 . ?
Tb Al1 3.0223 51_556 ?
Tb Al2 3.3790 . ?
Tb Al2 3.3790 8 ?
Gd O 2.327(2) 20 ?
Gd O 2.327(2) 17 ?
Gd O 2.327(2) 14 ?
Gd O 2.327(2) 13_545 ?
Gd O 2.462(2) 22_545 ?
Gd O 2.462(2) 2 ?
Gd O 2.462(2) . ?
Gd O 2.462(2) 21 ?
Gd Al1 3.0223 . ?
Gd Al1 3.0223 51_556 ?
Gd Al2 3.3790 . ?
Gd Al2 3.3790 8 ?
Al1 O 1.776(2) 64_666 ?
Al1 O 1.776(2) 20 ?
Al1 O 1.776(2) 63_656 ?
Al1 O 1.776(2) 17 ?
Al1 Ho 3.0223 51_656 ?
Al1 Dy 3.0223 51_656 ?
Al1 Tb 3.0223 51_656 ?
Al1 Gd 3.0223 51_656 ?
Al2 O 1.936(2) 21 ?
Al2 O 1.936(2) 14 ?
Al2 O 1.936(2) 8 ?
Al2 O 1.936(2) 69 ?
Al2 O 1.936(2) 62 ?
Al2 O 1.936(2) 56 ?
Al2 Ho 3.3790 55_556 ?
Al2 Ho 3.3790 9 ?
Al2 Ho 3.3790 57 ?
Al2 Dy 3.3790 49 ?
Al2 Dy 3.3790 7_554 ?
O Al1 1.776(2) 9 ?
O Al2 1.936(2) 8 ?
O Gd 2.327(2) 9 ?
O Tb 2.327(2) 9 ?
O Dy 2.327(2) 9 ?
O Ho 2.327(2) 9 ?
